data_1535740
loop_
_publ_author_name
'Iijima, K.'
'Marumo, F.'
'Takei, H.'

_publ_section_title
;
 Structural Changes of a Piezoelectric Crystal BaZnGeO~4~ on Thermal
 Phase Transition
;
_journal_issue 1050
_journal_name_full 'Journal of the Ceramic Association, Japan'
_journal_page_first 67
_journal_page_last 72
_journal_paper_doi 10.2109/jcersj1950.91.1050_67
_journal_volume 91
_journal_year 1983
_chemical_formula_sum 'Ba Ge O4 Zn'
_chemical_name_systematic 'Ba Zn (Ge O4)'
_space_group_IT_number 173
_symmetry_space_group_name_Hall 'P 6c'
_symmetry_space_group_name_H-M 'P 63'
_cell_angle_alpha 90
_cell_angle_beta 90
_cell_angle_gamma 120
_cell_formula_units_Z 6
_cell_length_a 9.32
_cell_length_b 9.32
_cell_length_c 8.866
_cell_volume 666.945
_citation_journal_id_ASTM YGKSA4
_cod_data_source_file Iijima_YGKSA4_1983_737.cif
_cod_data_source_block Ba1Ge1O4Zn1
_cod_original_cell_volume 666.9452
_cod_original_formula_sum 'Ba1 Ge1 O4 Zn1'
_cod_database_code 1535740

loop_
_symmetry_equiv_pos_as_xyz
x,y,z
x-y,x,z+1/2
-y,x-y,z
-x,-y,z+1/2
-x+y,-x,z
y,-x+y,z+1/2

loop_
_atom_site_label
_atom_site_type_symbol
_atom_site_fract_x
_atom_site_fract_y
_atom_site_fract_z
_atom_site_occupancy
_atom_site_U_iso_or_equiv
Zn2 Zn+2 0.3342 0.3448 0.4228 0.5 0.0
Ge1 Ge+4 0.3354 0.0112 0.5274 0.5 0.0
O2 O-2 0.562 0.103 0.494 1 0.0
O3 O-2 0.195 0.763 0.457 1 0.0
Ge2 Ge+4 0.3342 0.3448 0.4228 0.5 0.0
Ba3 Ba+2 0.6667 0.3333 0.2299 1 0.0
Ba2 Ba+2 0.3333 0.6667 0.2165 1 0.0
O1 O-2 0.224 0.119 0.502 1 0.0
Ba1 Ba+2 0 0 0.25 1 0.0
Zn1 Zn+2 0.3354 0.0112 0.5274 0.5 0.0
O4 O-2 0.319 0.3354 0.214 1 0.0
